data_4327014
loop_
_publ_author_name
'Brian S. Newell'
'Trevor C. Schwaab'
'Matthew P. Shores'

_publ_contact_author_address
;Department of Chemistry
Colorado State University
Fort Collins, CO 80521
;
_publ_contact_author_email shores@lamar.colostate.edu
_publ_contact_author_fax 011(970)4911801
_publ_contact_author_name 'Matthew P. Shores'
_publ_contact_author_phone 011(970)4916033
_publ_section_title
;
 Synthesis and Characterization of a Novel Tetranuclear 5f Compound: A New
 Synthon for Exploring U(IV) Chemistry
;
_journal_name_full 'Inorganic Chemistry'
_journal_page_first 12108
_journal_page_last 12115
_journal_paper_doi 10.1021/ic201670z
_journal_volume 50
_journal_year 2011
_chemical_formula_moiety 'C18 H28 Cl4 N2 P2 U'
_chemical_formula_sum 'C18 H28 Cl4 N2 P2 U'
_chemical_formula_weight 714.19
_chemical_name_systematic
; 
 ? 
;
_space_group_IT_number 19
_symmetry_cell_setting orthorhombic
_symmetry_space_group_name_Hall 'P 2ac 2ab'
_symmetry_space_group_name_H-M 'P 21 21 21'
_atom_sites_solution_hydrogens geom
_atom_sites_solution_primary direct
_atom_sites_solution_secondary difmap
_audit_creation_method SHELXL-97
_cell_angle_alpha 90.00
_cell_angle_beta 90.00
_cell_angle_gamma 90.00
_cell_formula_units_Z 4
_cell_length_a 9.2997(2)
_cell_length_b 14.4254(4)
_cell_length_c 18.5866(5)
_cell_measurement_reflns_used 9975
_cell_measurement_temperature 120(2)
_cell_measurement_theta_max 30.48
_cell_measurement_theta_min 2.45
_cell_volume 2493.43(11)
_computing_cell_refinement 'Bruker APEX2 (Bruker, 2009)'
_computing_data_collection 'Bruker APEX2 (Bruker, 2009)'
_computing_data_reduction 'Bruker APEX2 (Bruker, 2009)'
_computing_molecular_graphics 'SHELXTL (Sheldrick, 2008)'
_computing_publication_material 'SHELXTL (Sheldrick, 2008)'
_computing_structure_refinement 'SHELXTL (Sheldrick, 2008)'
_computing_structure_solution 'SHELXTL (Sheldrick, 2008)'
_diffrn_ambient_temperature 120(2)
_diffrn_measured_fraction_theta_full 0.997
_diffrn_measured_fraction_theta_max 0.997
_diffrn_measurement_device_type 'Bruker APEX-II CCD'
_diffrn_measurement_method '\f and \w scans'
_diffrn_radiation_monochromator graphite
_diffrn_radiation_source 'fine-focus sealed tube'
_diffrn_radiation_type MoK\a
_diffrn_radiation_wavelength 0.71073
_diffrn_reflns_av_R_equivalents 0.0589
_diffrn_reflns_av_sigmaI/netI 0.0451
_diffrn_reflns_limit_h_max 11
_diffrn_reflns_limit_h_min -12
_diffrn_reflns_limit_k_max 18
_diffrn_reflns_limit_k_min -18
_diffrn_reflns_limit_l_max 24
_diffrn_reflns_limit_l_min -23
_diffrn_reflns_number 44320
_diffrn_reflns_theta_full 27.49
_diffrn_reflns_theta_max 27.49
_diffrn_reflns_theta_min 3.03
_exptl_absorpt_coefficient_mu 7.074
_exptl_absorpt_correction_T_max 0.6563
_exptl_absorpt_correction_T_min 0.1642
_exptl_absorpt_correction_type multi-scan
_exptl_absorpt_process_details 'SCALE (Bruker, 2009)'
_exptl_crystal_colour yellow
_exptl_crystal_density_diffrn 1.903
_exptl_crystal_description plate
_exptl_crystal_F_000 1360
_exptl_crystal_size_max 0.40
_exptl_crystal_size_mid 0.15
_exptl_crystal_size_min 0.07
_refine_diff_density_max 1.001
_refine_diff_density_min -0.659
_refine_diff_density_rms 0.112
_refine_ls_abs_structure_details 'Flack H D (1983), Acta Cryst. A39, 876-881'
_refine_ls_abs_structure_Flack 0.008(4)
_refine_ls_extinction_method none
_refine_ls_goodness_of_fit_ref 1.033
_refine_ls_hydrogen_treatment constr
_refine_ls_matrix_type full
_refine_ls_number_parameters 250
_refine_ls_number_reflns 5699
_refine_ls_number_restraints 0
_refine_ls_restrained_S_all 1.033
_refine_ls_R_factor_all 0.0323
_refine_ls_R_factor_gt 0.0243
_refine_ls_shift/su_max 0.023
_refine_ls_shift/su_mean 0.000
_refine_ls_structure_factor_coef Fsqd
_refine_ls_weighting_details 'calc w=1/[\s^2^(Fo^2^)+(0.0122P)^2^+0.0000P] where P=(Fo^2^+2Fc^2^)/3'
_refine_ls_weighting_scheme calc
_refine_ls_wR_factor_gt 0.0426
_refine_ls_wR_factor_ref 0.0447
_reflns_number_gt 5167
_reflns_number_total 5699
_reflns_threshold_expression >2sigma(I)
_cod_data_source_file ic201670z_si_002_1.cif
_cod_data_source_block 4
_cod_database_code 4327014

loop_
_symmetry_equiv_pos_as_xyz
'x, y, z'
'-x+1/2, -y, z+1/2'
'-x, y+1/2, -z+1/2'
'x+1/2, -y+1/2, -z'

loop_
_atom_site_label
_atom_site_type_symbol
_atom_site_fract_x
_atom_site_fract_y
_atom_site_fract_z
_atom_site_U_iso_or_equiv
_atom_site_adp_type
_atom_site_occupancy
_atom_site_symmetry_multiplicity
_atom_site_calc_flag
_atom_site_refinement_flags
U1 U 0.092667(15) 0.974913(10) 0.921677(8) 0.01738(4) Uani 1 1 d .
P1 P 0.41104(12) 0.98581(8) 0.95065(6) 0.0265(2) Uani 1 1 d .
P2 P 0.17650(11) 0.91742(9) 1.07083(7) 0.0284(3) Uani 1 1 d .
N1 N -0.1021(4) 1.0861(2) 0.86564(18) 0.0205(7) Uani 1 1 d .
N2 N -0.0598(3) 0.9128(2) 0.81238(19) 0.0224(8) Uani 1 1 d .
C1 C 0.4641(5) 0.9227(4) 1.0320(3) 0.0378(13) Uani 1 1 d .
H1A H 0.4606 0.8566 1.0228 0.045 Uiso 1 1 calc R
H1B H 0.5622 0.9388 1.0446 0.045 Uiso 1 1 calc R
C2 C 0.3642(4) 0.9464(4) 1.0947(2) 0.0423(15) Uani 1 1 d .
H2A H 0.3714 1.0119 1.1058 0.051 Uiso 1 1 calc R
H2B H 0.3927 0.9117 1.1371 0.051 Uiso 1 1 calc R
C3 C 0.4888(5) 1.1005(4) 0.9642(3) 0.0479(15) Uani 1 1 d .
H3A H 0.5913 1.0952 0.9687 0.072 Uiso 1 1 calc R
H3B H 0.4500 1.1275 1.0072 0.072 Uiso 1 1 calc R
H3C H 0.4661 1.1393 0.9238 0.072 Uiso 1 1 calc R
C4 C 0.5276(5) 0.9397(3) 0.8816(3) 0.0332(12) Uani 1 1 d .
H4A H 0.6249 0.9386 0.8989 0.050 Uiso 1 1 calc R
H4B H 0.5220 0.9781 0.8395 0.050 Uiso 1 1 calc R
H4C H 0.4979 0.8778 0.8697 0.050 Uiso 1 1 calc R
C5 C 0.0733(5) 0.9697(4) 1.1429(2) 0.0431(13) Uani 1 1 d .
H5A H -0.0240 0.9476 1.1409 0.065 Uiso 1 1 calc R
H5B H 0.0742 1.0358 1.1376 0.065 Uiso 1 1 calc R
H5C H 0.1151 0.9532 1.1883 0.065 Uiso 1 1 calc R
C6 C 0.1619(6) 0.7959(4) 1.0925(3) 0.0476(15) Uani 1 1 d .
H6A H 0.1894 0.7863 1.1418 0.071 Uiso 1 1 calc R
H6B H 0.2242 0.7608 1.0616 0.071 Uiso 1 1 calc R
H6C H 0.0644 0.7759 1.0858 0.071 Uiso 1 1 calc R
C7 C -0.1390(5) 1.1678(3) 0.8953(2) 0.0264(11) Uani 1 1 d .
H7 H -0.1018 1.1819 0.9404 0.032 Uiso 1 1 calc R
C8 C -0.2279(5) 1.2316(3) 0.8634(3) 0.0294(11) Uani 1 1 d .
H8 H -0.2496 1.2867 0.8870 0.035 Uiso 1 1 calc R
C9 C -0.2849(5) 1.2141(3) 0.7964(3) 0.0303(11) Uani 1 1 d .
C10 C -0.2482(5) 1.1294(3) 0.7657(3) 0.0295(11) Uani 1 1 d .
H10 H -0.2834 1.1147 0.7203 0.035 Uiso 1 1 calc R
C11 C -0.1610(4) 1.0668(3) 0.8008(2) 0.0208(9) Uani 1 1 d .
C12 C -0.1361(4) 0.9724(3) 0.7709(2) 0.0234(9) Uani 1 1 d .
C13 C -0.1952(4) 0.9442(3) 0.7063(3) 0.0309(12) Uani 1 1 d .
H13 H -0.2431 0.9874 0.6780 0.037 Uiso 1 1 calc R
C14 C -0.1852(5) 0.8540(3) 0.6826(3) 0.0323(12) Uani 1 1 d .
C15 C -0.1113(5) 0.7930(3) 0.7267(3) 0.0345(12) Uani 1 1 d .
H15 H -0.1029 0.7309 0.7140 0.041 Uiso 1 1 calc R
C16 C -0.0510(5) 0.8246(3) 0.7887(3) 0.0312(12) Uani 1 1 d .
H16 H -0.0002 0.7825 0.8167 0.037 Uiso 1 1 calc R
C17 C -0.3820(6) 1.2812(3) 0.7602(3) 0.0455(14) Uani 1 1 d .
H17A H -0.4485 1.2482 0.7301 0.068 Uiso 1 1 calc R
H17B H -0.3261 1.3229 0.7313 0.068 Uiso 1 1 calc R
H17C H -0.4342 1.3157 0.7958 0.068 Uiso 1 1 calc R
C18 C -0.2531(6) 0.8238(4) 0.6129(3) 0.0487(15) Uani 1 1 d .
H18A H -0.1817 0.7950 0.5830 0.073 Uiso 1 1 calc R
H18B H -0.2919 0.8769 0.5885 0.073 Uiso 1 1 calc R
H18C H -0.3288 0.7804 0.6226 0.073 Uiso 1 1 calc R
Cl1 Cl 0.12761(11) 1.12618(8) 1.00112(6) 0.0295(3) Uani 1 1 d .
Cl2 Cl -0.13889(11) 0.92250(9) 0.99166(6) 0.0330(3) Uani 1 1 d .
Cl3 Cl 0.20097(12) 0.80610(8) 0.90914(7) 0.0341(3) Uani 1 1 d .
Cl4 Cl 0.22148(11) 1.05021(7) 0.80872(6) 0.0277(3) Uani 1 1 d .

loop_
_atom_site_aniso_label
_atom_site_aniso_U_11
_atom_site_aniso_U_22
_atom_site_aniso_U_33
_atom_site_aniso_U_23
_atom_site_aniso_U_13
_atom_site_aniso_U_12
U1 0.01290(6) 0.01901(7) 0.02022(7) 0.00168(8) -0.00042(7) -0.00159(7)
P1 0.0144(5) 0.0373(6) 0.0278(6) 0.0010(5) 0.0002(5) -0.0031(6)
P2 0.0189(6) 0.0430(7) 0.0232(7) 0.0081(6) 0.0002(5) 0.0015(5)
N1 0.0205(17) 0.0184(16) 0.0226(19) -0.0008(14) 0.0012(17) -0.0001(17)
N2 0.018(2) 0.0203(18) 0.029(2) -0.0024(16) -0.0014(15) 0.0021(15)
C1 0.011(2) 0.068(4) 0.034(3) 0.006(3) -0.004(2) 0.002(2)
C2 0.016(2) 0.083(4) 0.028(3) 0.009(3) -0.0036(19) 0.001(2)
C3 0.024(3) 0.049(4) 0.071(4) -0.009(3) -0.001(3) -0.016(2)
C4 0.019(2) 0.047(3) 0.034(3) 0.003(2) 0.004(2) 0.004(2)
C5 0.036(3) 0.075(4) 0.018(2) 0.009(3) 0.002(2) 0.007(3)
C6 0.052(3) 0.051(3) 0.039(4) 0.022(3) -0.001(3) 0.005(3)
C7 0.032(3) 0.028(2) 0.019(2) -0.0073(19) 0.0010(19) 0.002(2)
C8 0.033(3) 0.024(2) 0.031(3) -0.004(2) 0.005(2) 0.009(2)
C9 0.028(3) 0.033(3) 0.029(3) 0.003(2) 0.003(2) 0.011(2)
C10 0.032(3) 0.034(3) 0.023(3) -0.001(2) -0.008(2) 0.002(2)
C11 0.015(2) 0.024(2) 0.024(3) -0.001(2) -0.0003(18) 0.0011(18)
C12 0.0139(19) 0.028(2) 0.028(2) -0.005(2) -0.0009(17) 0.002(2)
C13 0.022(2) 0.039(3) 0.032(3) -0.009(2) -0.013(2) 0.010(2)
C14 0.020(2) 0.042(3) 0.034(3) -0.017(2) -0.001(2) -0.002(2)
C15 0.025(3) 0.031(3) 0.048(3) -0.015(2) 0.000(3) 0.002(2)
C16 0.025(3) 0.020(2) 0.049(3) -0.006(2) -0.002(2) 0.0000(19)
C17 0.052(4) 0.044(3) 0.041(3) 0.004(3) -0.004(3) 0.023(3)
C18 0.041(3) 0.054(4) 0.051(4) -0.033(3) -0.005(3) 0.001(3)
Cl1 0.0304(7) 0.0294(6) 0.0286(6) -0.0077(5) -0.0052(5) -0.0014(5)
Cl2 0.0159(5) 0.0480(7) 0.0350(7) 0.0100(6) -0.0003(5) -0.0064(5)
Cl3 0.0321(6) 0.0276(6) 0.0425(8) 0.0023(6) -0.0051(6) 0.0041(5)
Cl4 0.0242(5) 0.0340(7) 0.0249(6) 0.0058(5) 0.0047(5) 0.0001(5)

loop_
_atom_type_symbol
_atom_type_description
_atom_type_scat_dispersion_real
_atom_type_scat_dispersion_imag
_atom_type_scat_source
C C 0.0033 0.0016 'International Tables Vol C Tables 4.2.6.8 and 6.1.1.4'
H H 0.0000 0.0000 'International Tables Vol C Tables 4.2.6.8 and 6.1.1.4'
N N 0.0061 0.0033 'International Tables Vol C Tables 4.2.6.8 and 6.1.1.4'
P P 0.1023 0.0942 'International Tables Vol C Tables 4.2.6.8 and 6.1.1.4'
Cl Cl 0.1484 0.1585 'International Tables Vol C Tables 4.2.6.8 and 6.1.1.4'
U U -9.6767 9.6646 'International Tables Vol C Tables 4.2.6.8 and 6.1.1.4'

loop_
_geom_angle_atom_site_label_1
_geom_angle_atom_site_label_2
_geom_angle_atom_site_label_3
_geom_angle
Cl2 U1 N1 78.89(8)
Cl2 U1 N2 80.95(8)
N1 U1 N2 62.10(10)
Cl2 U1 Cl3 95.21(4)
N1 U1 Cl3 141.95(8)
N2 U1 Cl3 79.86(8)
Cl2 U1 Cl4 151.74(3)
N1 U1 Cl4 75.40(8)
N2 U1 Cl4 76.81(8)
Cl3 U1 Cl4 97.78(4)
Cl2 U1 Cl1 93.53(4)
N1 U1 Cl1 78.68(8)
N2 U1 Cl1 140.75(8)
Cl3 U1 Cl1 139.38(4)
Cl4 U1 Cl1 92.78(3)
Cl2 U1 P2 71.07(3)
N1 U1 P2 135.50(8)
N2 U1 P2 139.39(8)
Cl3 U1 P2 74.20(4)
Cl4 U1 P2 136.78(3)
Cl1 U1 P2 71.40(4)
Cl2 U1 P1 137.05(3)
N1 U1 P1 135.61(8)
N2 U1 P1 133.19(7)
Cl3 U1 P1 71.92(3)
Cl4 U1 P1 71.10(3)
Cl1 U1 P1 74.78(3)
P2 U1 P1 66.02(3)
C4 P1 C3 101.2(2)
C4 P1 C1 104.0(2)
C3 P1 C1 103.3(3)
C4 P1 U1 116.32(16)
C3 P1 U1 117.50(17)
C1 P1 U1 112.71(15)
C6 P2 C5 101.5(3)
C6 P2 C2 103.7(3)
C5 P2 C2 103.2(2)
C6 P2 U1 117.15(19)
C5 P2 U1 115.52(16)
C2 P2 U1 113.90(16)
C7 N1 C11 116.2(4)
C7 N1 U1 123.2(3)
C11 N1 U1 120.4(3)
C16 N2 C12 116.4(4)
C16 N2 U1 122.7(3)
C12 N2 U1 120.3(3)
C2 C1 P1 110.8(3)
C1 C2 P2 109.9(3)
N1 C7 C8 124.4(4)
C7 C8 C9 120.0(4)
C8 C9 C10 115.9(4)
C8 C9 C17 121.7(4)
C10 C9 C17 122.4(5)
C11 C10 C9 121.8(4)
N1 C11 C10 121.7(4)
N1 C11 C12 117.2(4)
C10 C11 C12 121.0(4)
N2 C12 C13 121.0(4)
N2 C12 C11 116.7(4)
C13 C12 C11 122.1(4)
C14 C13 C12 122.0(5)
C13 C14 C15 116.4(4)
C13 C14 C18 121.3(5)
C15 C14 C18 122.3(4)
C16 C15 C14 119.5(4)
N2 C16 C15 124.6(4)

loop_
_geom_bond_atom_site_label_1
_geom_bond_atom_site_label_2
_geom_bond_distance
U1 Cl2 2.6270(11)
U1 N1 2.634(3)
U1 N2 2.635(3)
U1 Cl3 2.6455(11)
U1 Cl4 2.6501(11)
U1 Cl1 2.6548(11)
U1 P2 2.9968(13)
U1 P1 3.0135(12)
P1 C4 1.807(5)
P1 C3 1.824(5)
P1 C1 1.832(5)
P2 C6 1.804(5)
P2 C5 1.812(5)
P2 C2 1.849(4)
N1 C7 1.345(5)
N1 C11 1.353(5)
N2 C16 1.349(5)
N2 C12 1.355(5)
C1 C2 1.529(6)
C7 C8 1.372(6)
C8 C9 1.376(7)
C9 C10 1.391(6)
C9 C17 1.485(6)
C10 C11 1.377(6)
C11 C12 1.490(6)
C12 C13 1.381(6)
C13 C14 1.377(6)
C14 C15 1.384(7)
C14 C18 1.506(7)
C15 C16 1.360(6)
